data_4070636
loop_
_publ_author_name
'Kajiwara, Takashi'
'Takeda, Nobuhiro'
'Sasamori, Takahiro'
'Tokitoh, Norihiro'

_publ_section_title
;
 Synthesis of Alkali Metal Salts of Borylsilyl Anions Utilizing Highly
 Crowded Silylboranes and Their Properties#
;
_journal_issue 5
_journal_name_full Organometallics
_journal_page_first 880
_journal_paper_doi 10.1021/om7008974
_journal_volume 27
_journal_year 2008
_chemical_formula_moiety 'C45 H91 B O2 Si8 '
_chemical_formula_sum 'C45 H91 B O2 Si8'
_chemical_formula_weight 899.71
_chemical_name_common BSiTMS
_chemical_name_systematic
; 
 ? 
;
_space_group_IT_number 2
_symmetry_cell_setting triclinic
_symmetry_Int_Tables_number 2
_symmetry_space_group_name_Hall '-P 1'
_symmetry_space_group_name_H-M 'P -1'
_atom_sites_solution_hydrogens geom
_atom_sites_solution_primary direct
_atom_sites_solution_secondary difmap
_audit_creation_method SHELXL-97
_cell_angle_alpha 65.154(12)
_cell_angle_beta 78.169(12)
_cell_angle_gamma 88.869(18)
_cell_formula_units_Z 4
_cell_length_a 13.100(7)
_cell_length_b 20.193(10)
_cell_length_c 24.014(11)
_cell_measurement_temperature 103(2)
_cell_volume 5626(5)
_computing_cell_refinement CrystalClear
_computing_data_collection CrystalClear
_computing_data_reduction CrystalClear
_computing_structure_refinement 'SHELXL-97 (Sheldrick, 1997)'
_computing_structure_solution SIR97
_diffrn_ambient_temperature 103(2)
_diffrn_detector_area_resol_mean 14.63
_diffrn_measured_fraction_theta_full 0.944
_diffrn_measured_fraction_theta_max 0.944
_diffrn_measurement_device_type 'Rigaku Mercury'
_diffrn_measurement_method \w
_diffrn_radiation_monochromator graphite
_diffrn_radiation_source 'fine-focus sealed tube'
_diffrn_radiation_type MoK\a
_diffrn_radiation_wavelength 0.71070
_diffrn_reflns_av_R_equivalents 0.0332
_diffrn_reflns_av_sigmaI/netI 0.0640
_diffrn_reflns_limit_h_max 15
_diffrn_reflns_limit_h_min -15
_diffrn_reflns_limit_k_max 23
_diffrn_reflns_limit_k_min -19
_diffrn_reflns_limit_l_max 27
_diffrn_reflns_limit_l_min -28
_diffrn_reflns_number 31913
_diffrn_reflns_theta_full 25.00
_diffrn_reflns_theta_max 25.00
_diffrn_reflns_theta_min 0.96
_exptl_absorpt_coefficient_mu 0.222
_exptl_absorpt_correction_T_max 0.9569
_exptl_absorpt_correction_T_min 0.9569
_exptl_absorpt_correction_type multi-scan
_exptl_crystal_colour colorless
_exptl_crystal_density_diffrn 1.062
_exptl_crystal_density_method 'not measured'
_exptl_crystal_description prism
_exptl_crystal_F_000 1976
_exptl_crystal_size_max 0.40
_exptl_crystal_size_mid 0.35
_exptl_crystal_size_min 0.20
_refine_diff_density_max 0.547
_refine_diff_density_min -0.423
_refine_diff_density_rms 0.061
_refine_ls_extinction_method none
_refine_ls_goodness_of_fit_ref 1.079
_refine_ls_hydrogen_treatment mixed
_refine_ls_matrix_type full
_refine_ls_number_parameters 1065
_refine_ls_number_reflns 18704
_refine_ls_number_restraints 0
_refine_ls_restrained_S_all 1.079
_refine_ls_R_factor_all 0.0772
_refine_ls_R_factor_gt 0.0605
_refine_ls_shift/su_max 0.002
_refine_ls_shift/su_mean 0.000
_refine_ls_structure_factor_coef Fsqd
_refine_ls_weighting_details 'calc w=1/[\s^2^(Fo^2^)+(0.0625P)^2^+3.7118P] where P=(Fo^2^+2Fc^2^)/3'
_refine_ls_weighting_scheme calc
_refine_ls_wR_factor_gt 0.1368
_refine_ls_wR_factor_ref 0.1475
_reflns_number_gt 15139
_reflns_number_total 18704
_reflns_threshold_expression >2sigma(I)
_cod_data_source_file om7008974-file001.cif
_cod_data_source_block bsitms
_cod_depositor_comments
;
The following automatic conversions were performed:

'_exptl_absorpt_correction_type' value 'multi scan' changed to
'multi-scan' according to
/home/saulius/struct/CIF-dictionaries/cif_core.dic dictionary named
'cif_core.dic' version 2.4.1 from 2010-06-29.

Automatic conversion script
Id: cif_fix_values 1715 2011-07-08 13:25:40Z adriana 
;
_cod_database_code 4070636

loop_
_symmetry_equiv_pos_as_xyz
'x, y, z'
'-x, -y, -z'

loop_
_atom_site_label
_atom_site_type_symbol
_atom_site_fract_x
_atom_site_fract_y
_atom_site_fract_z
_atom_site_U_iso_or_equiv
_atom_site_adp_type
_atom_site_occupancy
_atom_site_symmetry_multiplicity
_atom_site_calc_flag
_atom_site_refinement_flags
_atom_site_disorder_assembly
_atom_site_disorder_group
Si1 Si 0.21131(6) 0.23062(4) -0.54983(3) 0.01850(18) Uani 1 1 d . A 1
Si2 Si 0.23198(6) 0.18619(5) -0.62904(4) 0.0246(2) Uani 1 1 d . A 1
C1 C 0.1559(3) 0.09762(18) -0.60526(15) 0.0343(8) Uani 1 1 d . A 1
H1 H 0.0810 0.1036 -0.5948 0.052 Uiso 1 1 calc R A 1
H2 H 0.1766 0.0598 -0.5685 0.052 Uiso 1 1 calc R A 1
H3 H 0.1702 0.0831 -0.6401 0.052 Uiso 1 1 calc R A 1
C2 C 0.3728(2) 0.1643(2) -0.64085(16) 0.0364(8) Uani 1 1 d . A 1
H4 H 0.3854 0.1396 -0.6688 0.055 Uiso 1 1 calc R A 1
H5 H 0.3884 0.1321 -0.6002 0.055 Uiso 1 1 calc R A 1
H6 H 0.4181 0.2097 -0.6597 0.055 Uiso 1 1 calc R A 1
C3 C 0.2123(3) 0.25220(18) -0.70810(14) 0.0320(8) Uani 1 1 d . A 1
H7 H 0.2349 0.2315 -0.7385 0.048 Uiso 1 1 calc R A 1
H8 H 0.2536 0.2984 -0.7217 0.048 Uiso 1 1 calc R A 1
H9 H 0.1381 0.2613 -0.7054 0.048 Uiso 1 1 calc R A 1
B1 B 0.3150(2) 0.32113(19) -0.59722(15) 0.0221(7) Uani 1 1 d . A 1
O1 O 0.33852(15) 0.37234(11) -0.57810(9) 0.0276(5) Uani 1 1 d . A 1
C4 C 0.4158(2) 0.42767(17) -0.62837(14) 0.0296(7) Uani 1 1 d . A 1
C5 C 0.4407(2) 0.39996(18) -0.68076(14) 0.0308(7) Uani 1 1 d . A 1
O2 O 0.36882(15) 0.33517(11) -0.65650(9) 0.0267(5) Uani 1 1 d . A 1
C6 C 0.5080(3) 0.4298(3) -0.60003(18) 0.0800(18) Uani 1 1 d . A 1
H10 H 0.4868 0.4472 -0.5672 0.120 Uiso 1 1 calc R A 1
H11 H 0.5649 0.4630 -0.6329 0.120 Uiso 1 1 calc R A 1
H12 H 0.5322 0.3805 -0.5816 0.120 Uiso 1 1 calc R A 1
C7 C 0.3658(4) 0.4988(2) -0.6475(2) 0.0780(17) Uani 1 1 d . A 1
H13 H 0.3025 0.4945 -0.6619 0.117 Uiso 1 1 calc R A 1
H14 H 0.4148 0.5374 -0.6817 0.117 Uiso 1 1 calc R A 1
H15 H 0.3473 0.5111 -0.6115 0.117 Uiso 1 1 calc R A 1
C8 C 0.5509(3) 0.3739(3) -0.6903(3) 0.0834(18) Uani 1 1 d . A 1
H16 H 0.5667 0.3435 -0.6493 0.125 Uiso 1 1 calc R A 1
H17 H 0.6019 0.4164 -0.7129 0.125 Uiso 1 1 calc R A 1
H18 H 0.5544 0.3451 -0.7148 0.125 Uiso 1 1 calc R A 1
C9 C 0.4196(5) 0.4510(2) -0.74347(18) 0.0812(17) Uani 1 1 d . A 1
H19 H 0.4279 0.4259 -0.7712 0.122 Uiso 1 1 calc R A 1
H20 H 0.4690 0.4943 -0.7624 0.122 Uiso 1 1 calc R A 1
H21 H 0.3480 0.4659 -0.7377 0.122 Uiso 1 1 calc R A 1
C10 C 0.2656(2) 0.14818(16) -0.49066(13) 0.0204(6) Uani 1 1 d . A 1
C11 C 0.3723(2) 0.14514(17) -0.48716(14) 0.0243(7) Uani 1 1 d . A 1
C12 C 0.4109(2) 0.07934(17) -0.45113(14) 0.0290(7) Uani 1 1 d . A 1
H22 H 0.4828 0.0787 -0.4496 0.035 Uiso 1 1 calc R A 1
C13 C 0.3476(3) 0.01542(17) -0.41776(15) 0.0317(8) Uani 1 1 d . A 1
C14 C 0.2431(2) 0.01821(17) -0.41972(14) 0.0285(7) Uani 1 1 d . A 1
H23 H 0.1980 -0.0251 -0.3960 0.034 Uiso 1 1 calc R A 1
C15 C 0.2013(2) 0.08251(16) -0.45539(14) 0.0235(7) Uani 1 1 d . A 1
C16 C 0.4486(2) 0.21092(17) -0.52113(14) 0.0284(7) Uani 1 1 d . A 1
H24 H 0.5153 0.1989 -0.5081 0.043 Uiso 1 1 calc R A 1
H25 H 0.4209 0.2509 -0.5110 0.043 Uiso 1 1 calc R A 1
H26 H 0.4595 0.2261 -0.5665 0.043 Uiso 1 1 calc R A 1
C17 C 0.3917(3) -0.05579(19) -0.38081(19) 0.0469(10) Uani 1 1 d . A 1
H27 H 0.4114 -0.0821 -0.4072 0.070 Uiso 1 1 calc R A 1
H28 H 0.3387 -0.0860 -0.3434 0.070 Uiso 1 1 calc R A 1
H29 H 0.4535 -0.0454 -0.3679 0.070 Uiso 1 1 calc R A 1
C18 C 0.0851(2) 0.07864(16) -0.45281(14) 0.0260(7) Uani 1 1 d . A 1
H30 H 0.0585 0.0273 -0.4354 0.039 Uiso 1 1 calc R A 1
H31 H 0.0726 0.1048 -0.4953 0.039 Uiso 1 1 calc R A 1
H32 H 0.0491 0.1013 -0.4260 0.039 Uiso 1 1 calc R A 1
C19 C 0.0803(2) 0.24807(15) -0.50667(12) 0.0180(6) Uani 1 1 d . A 1
C20 C 0.0768(2) 0.25144(15) -0.44837(13) 0.0203(6) Uani 1 1 d . A 1
C21 C -0.0192(2) 0.24251(15) -0.40685(13) 0.0217(6) Uani 1 1 d . A 1
H33 H -0.0192 0.2411 -0.3668 0.026 Uiso 1 1 calc R A 1
C22 C -0.1142(2) 0.23566(15) -0.42129(13) 0.0197(6) Uani 1 1 d . A 1
C23 C -0.1110(2) 0.24113(15) -0.48115(13) 0.0206(6) Uani 1 1 d . A 1
H34 H -0.1751 0.2409 -0.4937 0.025 Uiso 1 1 calc R A 1
C24 C -0.0173(2) 0.24703(15) -0.52401(13) 0.0180(6) Uani 1 1 d . A 1
C25 C 0.1711(2) 0.27107(16) -0.42941(13) 0.0224(6) Uani 1 1 d . A 1
H35 H 0.2331 0.2720 -0.4620 0.027 Uiso 1 1 calc R A 1
Si3 Si 0.19946(6) 0.20525(5) -0.35065(4) 0.0273(2) Uani 1 1 d . A 1
Si4 Si 0.16104(6) 0.37042(5) -0.43980(4) 0.0269(2) Uani 1 1 d . A 1
C26 C 0.3442(2) 0.2010(2) -0.35950(16) 0.0389(9) Uani 1 1 d . A 1
H36 H 0.3602 0.1705 -0.3185 0.058 Uiso 1 1 calc R A 1
H37 H 0.3773 0.2505 -0.3756 0.058 Uiso 1 1 calc R A 1
H38 H 0.3710 0.1796 -0.3890 0.058 Uiso 1 1 calc R A 1
C27 C 0.1379(3) 0.11140(19) -0.32009(16) 0.0414(9) Uani 1 1 d . A 1
H39 H 0.1674 0.0893 -0.3486 0.062 Uiso 1 1 calc R A 1
H40 H 0.0623 0.1134 -0.3172 0.062 Uiso 1 1 calc R A 1
H41 H 0.1515 0.0818 -0.2783 0.062 Uiso 1 1 calc R A 1
C28 C 0.1520(3) 0.2344(2) -0.28594(14) 0.0366(8) Uani 1 1 d . A 1
H42 H 0.1684 0.1983 -0.2468 0.055 Uiso 1 1 calc R A 1
H43 H 0.0762 0.2380 -0.2801 0.055 Uiso 1 1 calc R A 1
H44 H 0.1866 0.2822 -0.2969 0.055 Uiso 1 1 calc R A 1
C29 C 0.2930(3) 0.4066(2) -0.44103(16) 0.0393(9) Uani 1 1 d . A 1
H45 H 0.3454 0.4016 -0.4743 0.059 Uiso 1 1 calc R A 1
H46 H 0.3115 0.3786 -0.4003 0.059 Uiso 1 1 calc R A 1
H47 H 0.2908 0.4583 -0.4491 0.059 Uiso 1 1 calc R A 1
C30 C 0.1170(2) 0.42482(17) -0.51435(14) 0.0295(7) Uani 1 1 d . A 1
H48 H 0.0517 0.4014 -0.5138 0.044 Uiso 1 1 calc R A 1
H49 H 0.1709 0.4271 -0.5502 0.044 Uiso 1 1 calc R A 1
H50 H 0.1053 0.4745 -0.5182 0.044 Uiso 1 1 calc R A 1
C31 C 0.0628(3) 0.38619(19) -0.37866(16) 0.0364(8) Uani 1 1 d . A 1
H51 H 0.0522 0.4385 -0.3938 0.055 Uiso 1 1 calc R A 1
H52 H 0.0885 0.3695 -0.3397 0.055 Uiso 1 1 calc R A 1
H53 H -0.0037 0.3588 -0.3705 0.055 Uiso 1 1 calc R A 1
C32 C -0.2150(2) 0.22510(17) -0.37277(14) 0.0249(7) Uani 1 1 d . A 1
H54 H -0.1896 0.2309 -0.3384 0.030 Uiso 1 1 calc R A 1
Si5 Si -0.27486(6) 0.12829(5) -0.33285(4) 0.02442(19) Uani 1 1 d . A 1
Si6 Si -0.30156(6) 0.30339(5) -0.39857(4) 0.02395(19) Uani 1 1 d . A 1
C33 C -0.1710(3) 0.06314(18) -0.32486(17) 0.0404(9) Uani 1 1 d . A 1
H55 H -0.1210 0.0734 -0.3037 0.061 Uiso 1 1 calc R A 1
H56 H -0.1344 0.0686 -0.3667 0.061 Uiso 1 1 calc R A 1
H57 H -0.2025 0.0130 -0.3000 0.061 Uiso 1 1 calc R A 1
C34 C -0.3485(3) 0.1108(2) -0.25218(16) 0.0448(9) Uani 1 1 d . A 1
H58 H -0.4118 0.1377 -0.2550 0.067 Uiso 1 1 calc R A 1
H59 H -0.3044 0.1273 -0.2314 0.067 Uiso 1 1 calc R A 1
H60 H -0.3681 0.0583 -0.2278 0.067 Uiso 1 1 calc R A 1
C35 C -0.3659(3) 0.1090(2) -0.37600(17) 0.0419(9) Uani 1 1 d . A 1
H61 H -0.3833 0.0562 -0.3582 0.063 Uiso 1 1 calc R A 1
H62 H -0.3320 0.1269 -0.4206 0.063 Uiso 1 1 calc R A 1
H63 H -0.4300 0.1339 -0.3717 0.063 Uiso 1 1 calc R A 1
C36 C -0.2173(3) 0.38932(17) -0.42950(16) 0.0352(8) Uani 1 1 d . A 1
H64 H -0.2583 0.4313 -0.4472 0.053 Uiso 1 1 calc R A 1
H65 H -0.1585 0.3898 -0.4624 0.053 Uiso 1 1 calc R A 1
H66 H -0.1906 0.3923 -0.3953 0.053 Uiso 1 1 calc R A 1
C37 C -0.4054(2) 0.29766(19) -0.33028(15) 0.0334(8) Uani 1 1 d . A 1
H67 H -0.3732 0.2926 -0.2954 0.050 Uiso 1 1 calc R A 1
H68 H -0.4545 0.2551 -0.3170 0.050 Uiso 1 1 calc R A 1
H69 H -0.4431 0.3423 -0.3426 0.050 Uiso 1 1 calc R A 1
C38 C -0.3700(2) 0.30777(19) -0.46106(15) 0.0356(8) Uani 1 1 d . A 1
H70 H -0.4193 0.3461 -0.4678 0.053 Uiso 1 1 calc R A 1
H71 H -0.4082 0.2605 -0.4478 0.053 Uiso 1 1 calc R A 1
H72 H -0.3185 0.3190 -0.5003 0.053 Uiso 1 1 calc R A 1
C39 C -0.0256(2) 0.25416(15) -0.58867(13) 0.0200(6) Uani 1 1 d . A 1
H73 H 0.0424 0.2390 -0.6057 0.024 Uiso 1 1 calc R A 1
Si7 Si -0.12946(6) 0.19205(5) -0.59086(4) 0.02376(19) Uani 1 1 d . A 1
Si8 Si -0.02800(6) 0.35501(5) -0.64334(4) 0.0246(2) Uani 1 1 d . A 1
C40 C -0.1494(2) 0.10157(17) -0.52062(14) 0.0284(7) Uani 1 1 d . A 1
H74 H -0.0871 0.0744 -0.5228 0.043 Uiso 1 1 calc R A 1
H75 H -0.2102 0.0735 -0.5200 0.043 Uiso 1 1 calc R A 1
H76 H -0.1615 0.1094 -0.4823 0.043 Uiso 1 1 calc R A 1
C41 C -0.2602(2) 0.23154(19) -0.59455(16) 0.0339(8) Uani 1 1 d . A 1
H77 H -0.3098 0.1971 -0.5964 0.051 Uiso 1 1 calc R A 1
H78 H -0.2530 0.2779 -0.6322 0.051 Uiso 1 1 calc R A 1
H79 H -0.2861 0.2401 -0.5570 0.051 Uiso 1 1 calc R A 1
C42 C -0.0871(2) 0.17710(18) -0.66388(14) 0.0289(7) Uani 1 1 d . A 1
H80 H -0.0250 0.1490 -0.6610 0.043 Uiso 1 1 calc R A 1
H81 H -0.0705 0.2245 -0.7005 0.043 Uiso 1 1 calc R A 1
H82 H -0.1438 0.1499 -0.6683 0.043 Uiso 1 1 calc R A 1
C43 C -0.1307(3) 0.40054(18) -0.60866(16) 0.0351(8) Uani 1 1 d . A 1
H83 H -0.1195 0.3947 -0.5678 0.053 Uiso 1 1 calc R A 1
H84 H -0.1998 0.3781 -0.6031 0.053 Uiso 1 1 calc R A 1
H85 H -0.1266 0.4527 -0.6369 0.053 Uiso 1 1 calc R A 1
C44 C -0.0508(3) 0.37025(18) -0.72227(14) 0.0358(8) Uani 1 1 d . A 1
H86 H -0.0458 0.4229 -0.7492 0.054 Uiso 1 1 calc R A 1
H87 H -0.1206 0.3490 -0.7172 0.054 Uiso 1 1 calc R A 1
H88 H 0.0021 0.3468 -0.7416 0.054 Uiso 1 1 calc R A 1
C45 C 0.1021(2) 0.40151(17) -0.65765(14) 0.0311(7) Uani 1 1 d . A 1
H89 H 0.0978 0.4547 -0.6772 0.047 Uiso 1 1 calc R A 1
H90 H 0.1536 0.3873 -0.6857 0.047 Uiso 1 1 calc R A 1
H91 H 0.1235 0.3871 -0.6176 0.047 Uiso 1 1 calc R A 1
Si9 Si -0.22818(6) 0.27122(5) 0.03864(4) 0.02112(19) Uani 1 1 d . B 2
Si10 Si -0.24022(7) 0.30453(5) 0.12431(4) 0.0299(2) Uani 1 1 d . B 2
C46 C -0.1616(3) 0.39024(19) 0.10671(17) 0.0405(9) Uani 1 1 d . B 2
H92 H -0.1822 0.4314 0.0720 0.061 Uiso 1 1 calc R B 2
H93 H -0.0870 0.3841 0.0948 0.061 Uiso 1 1 calc R B 2
H94 H -0.1743 0.4001 0.1441 0.061 Uiso 1 1 calc R B 2
C47 C -0.2203(2) 0.2315(2) 0.20085(14) 0.0354(8) Uani 1 1 d . B 2
H95 H -0.1464 0.2210 0.1968 0.053 Uiso 1 1 calc R B 2
H96 H -0.2634 0.1869 0.2116 0.053 Uiso 1 1 calc R B 2
H97 H -0.2406 0.2484 0.2340 0.053 Uiso 1 1 calc R B 2
C48 C -0.3797(3) 0.3271(2) 0.13954(17) 0.0498(11) Uani 1 1 d . B 2
H98 H -0.3901 0.3475 0.1706 0.075 Uiso 1 1 calc R B 2
H99 H -0.4260 0.2826 0.1557 0.075 Uiso 1 1 calc R B 2
H100 H -0.3958 0.3631 0.1003 0.075 Uiso 1 1 calc R B 2
B2 B -0.3376(3) 0.1838(2) 0.08091(16) 0.0269(8) Uani 1 1 d . B 2
O3 O -0.38395(17) 0.16263(13) 0.14276(10) 0.0372(6) Uani 1 1 d . B 2
C49 C -0.4548(3) 0.0975(2) 0.16482(15) 0.0412(9) Uani 1 1 d . B 2
C50 C -0.4520(2) 0.08564(17) 0.10433(14) 0.0287(7) Uani 1 1 d . B 2
O4 O -0.37014(16) 0.14019(11) 0.05681(9) 0.0283(5) Uani 1 1 d . B 2
C51 C -0.4118(4) 0.0369(3) 0.2159(2) 0.0847(18) Uani 1 1 d . B 2
H101 H -0.3411 0.0286 0.1981 0.127 Uiso 1 1 calc R B 2
H102 H -0.4572 -0.0082 0.2326 0.127 Uiso 1 1 calc R B 2
H103 H -0.4095 0.0514 0.2498 0.127 Uiso 1 1 calc R B 2
C52 C -0.5608(3) 0.1160(3) 0.1931(2) 0.0736(15) Uani 1 1 d . B 2
H104 H -0.5547 0.1254 0.2292 0.110 Uiso 1 1 calc R B 2
H105 H -0.6126 0.0749 0.2069 0.110 Uiso 1 1 calc R B 2
H106 H -0.5830 0.1597 0.1613 0.110 Uiso 1 1 calc R B 2
C53 C -0.4198(3) 0.0118(2) 0.1084(2) 0.0614(13) Uani 1 1 d . B 2
H107 H -0.4085 0.0123 0.0666 0.092 Uiso 1 1 calc R B 2
H108 H -0.4751 -0.0260 0.1373 0.092 Uiso 1 1 calc R B 2
H109 H -0.3549 0.0013 0.1238 0.092 Uiso 1 1 calc R B 2
C54 C -0.5510(3) 0.1025(2) 0.07969(17) 0.0457(9) Uani 1 1 d . B 2
H110 H -0.5684 0.1522 0.0736 0.068 Uiso 1 1 calc R B 2
H111 H -0.6083 0.0673 0.1100 0.068 Uiso 1 1 calc R B 2
H112 H -0.5405 0.0990 0.0395 0.068 Uiso 1 1 calc R B 2
C55 C -0.2768(2) 0.36074(17) -0.01526(13) 0.0233(7) Uani 1 1 d . B 2
C56 C -0.2072(2) 0.42417(17) -0.04393(14) 0.0259(7) Uani 1 1 d . B 2
C57 C -0.2430(2) 0.49266(17) -0.07395(15) 0.0299(7) Uani 1 1 d . B 2
H113 H -0.1945 0.5345 -0.0928 0.036 Uiso 1 1 calc R B 2
C58 C -0.3469(3) 0.50211(18) -0.07740(15) 0.0324(8) Uani 1 1 d . B 2
C59 C -0.4146(2) 0.44037(18) -0.05096(14) 0.0301(7) Uani 1 1 d . B 2
H114 H -0.4859 0.4455 -0.0538 0.036 Uiso 1 1 calc R B 2
C60 C -0.3822(2) 0.37039(17) -0.02016(14) 0.0262(7) Uani 1 1 d . B 2
C61 C -0.0915(2) 0.42129(17) -0.04536(16) 0.0300(7) Uani 1 1 d . B 2
H115 H -0.0577 0.4043 -0.0768 0.045 Uiso 1 1 calc R B 2
H116 H -0.0808 0.3875 -0.0039 0.045 Uiso 1 1 calc R B 2
H117 H -0.0611 0.4703 -0.0563 0.045 Uiso 1 1 calc R B 2
C62 C -0.3837(3) 0.57781(19) -0.10870(17) 0.0434(9) Uani 1 1 d . B 2
H118 H -0.4462 0.5745 -0.1242 0.065 Uiso 1 1 calc R B 2
H119 H -0.3283 0.6090 -0.1440 0.065 Uiso 1 1 calc R B 2
H120 H -0.4005 0.5989 -0.0782 0.065 Uiso 1 1 calc R B 2
C63 C -0.4639(2) 0.30687(18) 0.00736(15) 0.0315(8) Uani 1 1 d . B 2
H121 H -0.4395 0.2700 -0.0078 0.047 Uiso 1 1 calc R B 2
H122 H -0.5293 0.3243 -0.0056 0.047 Uiso 1 1 calc R B 2
H123 H -0.4760 0.2852 0.0533 0.047 Uiso 1 1 calc R B 2
C64 C -0.1021(2) 0.25299(15) -0.00817(13) 0.0187(6) Uani 1 1 d . B 2
C65 C -0.0042(2) 0.24663(15) 0.00969(13) 0.0209(6) Uani 1 1 d . B 2
C66 C 0.0883(2) 0.25171(15) -0.03412(13) 0.0228(6) Uani 1 1 d . B 2
H124 H 0.1529 0.2473 -0.0212 0.027 Uiso 1 1 calc R B 2
C67 C 0.0893(2) 0.26290(15) -0.09533(13) 0.0215(6) Uani 1 1 d . B 2
C68 C -0.0070(2) 0.26358(15) -0.11107(13) 0.0213(6) Uani 1 1 d . B 2
H125 H -0.0086 0.2691 -0.1521 0.026 Uiso 1 1 calc R B 2
C69 C -0.1023(2) 0.25646(15) -0.06867(13) 0.0208(6) Uani 1 1 d . B 2
C70 C 0.0076(2) 0.23311(16) 0.07557(13) 0.0228(7) Uani 1 1 d . B 2
H126 H -0.0583 0.2487 0.0945 0.027 Uiso 1 1 calc R B 2
Si11 Si 0.11708(6) 0.28917(5) 0.08031(4) 0.0259(2) Uani 1 1 d . B 2
Si12 Si 0.00484(7) 0.13047(5) 0.12527(4) 0.0284(2) Uani 1 1 d . B 2
C71 C 0.1383(2) 0.38359(18) 0.01535(15) 0.0316(7) Uani 1 1 d . B 2
H127 H 0.0822 0.4131 0.0238 0.047 Uiso 1 1 calc R B 2
H128 H 0.1379 0.3812 -0.0245 0.047 Uiso 1 1 calc R B 2
H129 H 0.2058 0.4060 0.0127 0.047 Uiso 1 1 calc R B 2
C72 C 0.2452(2) 0.24606(19) 0.07905(16) 0.0357(8) Uani 1 1 d . B 2
H130 H 0.2970 0.2754 0.0851 0.054 Uiso 1 1 calc R B 2
H131 H 0.2694 0.2439 0.0385 0.054 Uiso 1 1 calc R B 2
H132 H 0.2361 0.1964 0.1129 0.054 Uiso 1 1 calc R B 2
C73 C 0.0825(3) 0.29679(19) 0.15676(15) 0.0351(8) Uani 1 1 d . B 2
H133 H 0.1369 0.3277 0.1589 0.053 Uiso 1 1 calc R B 2
H134 H 0.0769 0.2480 0.1915 0.053 Uiso 1 1 calc R B 2
H135 H 0.0153 0.3187 0.1600 0.053 Uiso 1 1 calc R B 2
C74 C -0.1275(3) 0.08843(18) 0.13767(16) 0.0378(8) Uani 1 1 d . B 2
H136 H -0.1285 0.0352 0.1609 0.057 Uiso 1 1 calc R B 2
H137 H -0.1447 0.1003 0.0969 0.057 Uiso 1 1 calc R B 2
H138 H -0.1790 0.1076 0.1618 0.057 Uiso 1 1 calc R B 2
C75 C 0.1023(3) 0.08620(19) 0.08608(16) 0.0439(9) Uani 1 1 d . B 2
H139 H 0.0926 0.0329 0.1103 0.066 Uiso 1 1 calc R B 2
H140 H 0.1732 0.1032 0.0839 0.066 Uiso 1 1 calc R B 2
H141 H 0.0925 0.0992 0.0435 0.066 Uiso 1 1 calc R B 2
C76 C 0.0306(3) 0.10622(19) 0.20513(15) 0.0385(8) Uani 1 1 d . B 2
H142 H -0.0195 0.1286 0.2271 0.058 Uiso 1 1 calc R B 2
H143 H 0.1019 0.1245 0.2009 0.058 Uiso 1 1 calc R B 2
H144 H 0.0231 0.0529 0.2292 0.058 Uiso 1 1 calc R B 2
C77 C 0.1893(2) 0.27353(17) -0.14386(14) 0.0252(7) Uani 1 1 d . B 2
H145 H 0.1631 0.2772 -0.1813 0.030 Uiso 1 1 calc R B 2
Si13 Si 0.26040(7) 0.36551(5) -0.17261(4) 0.0306(2) Uani 1 1 d . B 2
Si14 Si 0.26478(6) 0.18893(5) -0.12471(4) 0.0277(2) Uani 1 1 d . B 2
C78 C 0.3420(3) 0.3694(2) -0.11820(18) 0.0485(10) Uani 1 1 d . B 2
H146 H 0.4019 0.3397 -0.1195 0.073 Uiso 1 1 calc R B 2
H147 H 0.2996 0.3502 -0.0752 0.073 Uiso 1 1 calc R B 2
H148 H 0.3672 0.4202 -0.1314 0.073 Uiso 1 1 calc R B 2
C79 C 0.1643(3) 0.43628(19) -0.18195(17) 0.0416(9) Uani 1 1 d . B 2
H149 H 0.2015 0.4844 -0.1977 0.062 Uiso 1 1 calc R B 2
H150 H 0.1174 0.4252 -0.1412 0.062 Uiso 1 1 calc R B 2
H151 H 0.1233 0.4365 -0.2119 0.062 Uiso 1 1 calc R B 2
C80 C 0.3487(3) 0.3891(2) -0.25057(18) 0.0527(11) Uani 1 1 d . B 2
H152 H 0.3089 0.3844 -0.2793 0.079 Uiso 1 1 calc R B 2
H153 H 0.4050 0.3558 -0.2458 0.079 Uiso 1 1 calc R B 2
H154 H 0.3789 0.4396 -0.2677 0.079 Uiso 1 1 calc R B 2
C81 C 0.3315(3) 0.1672(2) -0.05809(15) 0.0423(9) Uani 1 1 d . B 2
H155 H 0.2794 0.1598 -0.0199 0.063 Uiso 1 1 calc R B 2
H156 H 0.3820 0.2078 -0.0682 0.063 Uiso 1 1 calc R B 2
H157 H 0.3680 0.1225 -0.0512 0.063 Uiso 1 1 calc R B 2
C82 C 0.1704(3) 0.11070(18) -0.10539(15) 0.0365(8) Uani 1 1 d . B 2
H158 H 0.1398 0.1197 -0.1417 0.055 Uiso 1 1 calc R B 2
H159 H 0.1147 0.1056 -0.0693 0.055 Uiso 1 1 calc R B 2
H160 H 0.2069 0.0656 -0.0950 0.055 Uiso 1 1 calc R B 2
C83 C 0.3702(2) 0.19943(19) -0.19387(15) 0.0357(8) Uani 1 1 d . B 2
H161 H 0.3952 0.1514 -0.1881 0.054 Uiso 1 1 calc R B 2
H162 H 0.4283 0.2320 -0.1976 0.054 Uiso 1 1 calc R B 2
H163 H 0.3424 0.2204 -0.2321 0.054 Uiso 1 1 calc R B 2
C84 C -0.2004(2) 0.24705(16) -0.09005(13) 0.0228(6) Uani 1 1 d . B 2
H164 H -0.2603 0.2458 -0.0561 0.027 Uiso 1 1 calc R B 2
Si15 Si -0.20571(7) 0.15160(5) -0.08850(4) 0.0291(2) Uani 1 1 d . B 2
Si16 Si -0.22504(6) 0.32257(5) -0.16572(4) 0.0265(2) Uani 1 1 d . B 2
C85 C -0.1669(3) 0.08366(18) -0.01686(15) 0.0372(8) Uani 1 1 d . B 2
H165 H -0.1683 0.0352 -0.0169 0.056 Uiso 1 1 calc R B 2
H166 H -0.2157 0.0822 0.0206 0.056 Uiso 1 1 calc R B 2
H167 H -0.0960 0.0978 -0.0164 0.056 Uiso 1 1 calc R B 2
C86 C -0.1149(3) 0.14070(19) -0.15506(15) 0.0379(8) Uani 1 1 d . B 2
H168 H -0.0433 0.1567 -0.1576 0.057 Uiso 1 1 calc R B 2
H169 H -0.1359 0.1706 -0.1946 0.057 Uiso 1 1 calc R B 2
H170 H -0.1181 0.0892 -0.1477 0.057 Uiso 1 1 calc R B 2
C87 C -0.3427(3) 0.1275(2) -0.08973(17) 0.0430(9) Uani 1 1 d . B 2
H171 H -0.3496 0.0761 -0.0825 0.065 Uiso 1 1 calc R B 2
H172 H -0.3578 0.1589 -0.1307 0.065 Uiso 1 1 calc R B 2
H173 H -0.3921 0.1349 -0.0566 0.065 Uiso 1 1 calc R B 2
C88 C -0.1591(3) 0.41220(18) -0.18520(16) 0.0398(9) Uani 1 1 d . B 2
H174 H -0.0842 0.4071 -0.1866 0.060 Uiso 1 1 calc R B 2
H175 H -0.1891 0.4291 -0.1530 0.060 Uiso 1 1 calc R B 2
H176 H -0.1691 0.4478 -0.2263 0.060 Uiso 1 1 calc R B 2
C89 C -0.1815(3) 0.3059(2) -0.23813(15) 0.0381(8) Uani 1 1 d . B 2
H177 H -0.1928 0.3488 -0.2750 0.057 Uiso 1 1 calc R B 2
H178 H -0.2220 0.2630 -0.2336 0.057 Uiso 1 1 calc R B 2
H179 H -0.1070 0.2972 -0.2435 0.057 Uiso 1 1 calc R B 2
C90 C -0.3694(2) 0.3303(2) -0.15693(16) 0.0401(9) Uani 1 1 d . B 2
H180 H -0.3941 0.3522 -0.1276 0.060 Uiso 1 1 calc R B 2
H181 H -0.4049 0.2815 -0.1406 0.060 Uiso 1 1 calc R B 2
H182 H -0.3848 0.3612 -0.1980 0.060 Uiso 1 1 calc R B 2

loop_
_atom_site_aniso_label
_atom_site_aniso_U_11
_atom_site_aniso_U_22
_atom_site_aniso_U_33
_atom_site_aniso_U_23
_atom_site_aniso_U_13
_atom_site_aniso_U_12
Si1 0.0136(4) 0.0230(4) 0.0182(4) -0.0086(3) -0.0027(3) 0.0030(3)
Si2 0.0226(4) 0.0316(5) 0.0230(4) -0.0143(4) -0.0072(3) 0.0101(4)
C1 0.043(2) 0.0329(19) 0.0345(18) -0.0193(16) -0.0131(15) 0.0128(15)
C2 0.0317(18) 0.053(2) 0.0358(19) -0.0278(17) -0.0119(15) 0.0224(16)
C3 0.0316(17) 0.042(2) 0.0247(16) -0.0154(15) -0.0080(14) 0.0102(15)
B1 0.0143(15) 0.0276(19) 0.0195(16) -0.0064(14) -0.0020(13) 0.0061(14)
O1 0.0247(11) 0.0313(12) 0.0219(11) -0.0118(9) 0.0077(9) -0.0082(9)
C4 0.0271(16) 0.0294(18) 0.0249(16) -0.0090(14) 0.0054(13) -0.0103(14)
C5 0.0255(16) 0.0329(19) 0.0260(16) -0.0097(14) 0.0060(13) -0.0048(14)
O2 0.0246(11) 0.0271(12) 0.0219(11) -0.0074(9) 0.0023(9) -0.0043(9)
C6 0.054(3) 0.135(5) 0.031(2) -0.020(3) 0.0048(19) -0.059(3)
C7 0.097(4) 0.029(2) 0.067(3) -0.011(2) 0.049(3) -0.002(2)
C8 0.027(2) 0.084(4) 0.142(5) -0.072(4) 0.029(3) -0.010(2)
C9 0.145(5) 0.054(3) 0.029(2) 0.001(2) -0.021(3) -0.034(3)
C10 0.0173(14) 0.0285(17) 0.0193(14) -0.0133(13) -0.0055(11) 0.0054(12)
C11 0.0184(14) 0.0324(18) 0.0255(16) -0.0156(14) -0.0049(12) 0.0046(13)
C12 0.0222(16) 0.038(2) 0.0329(17) -0.0178(15) -0.0138(13) 0.0145(14)
C13 0.0351(18) 0.0283(18) 0.0345(18) -0.0121(15) -0.0175(15) 0.0121(15)
C14 0.0325(17) 0.0216(17) 0.0313(17) -0.0094(14) -0.0108(14) 0.0039(13)
C15 0.0240(15) 0.0224(16) 0.0268(16) -0.0112(13) -0.0096(13) 0.0053(13)
C16 0.0162(15) 0.0396(19) 0.0295(17) -0.0139(15) -0.0073(13) 0.0042(13)
C17 0.044(2) 0.038(2) 0.063(3) -0.0169(19) -0.033(2) 0.0164(17)
C18 0.0240(16) 0.0191(16) 0.0317(17) -0.0069(13) -0.0075(13) 0.0000(12)
C19 0.0141(13) 0.0186(15) 0.0198(14) -0.0074(12) -0.0017(11) -0.0002(11)
C20 0.0168(14) 0.0200(16) 0.0195(14) -0.0050(12) -0.0018(11) 0.0028(11)
C21 0.0224(15) 0.0236(16) 0.0177(14) -0.0083(12) -0.0019(12) 0.0004(12)
C22 0.0148(14) 0.0167(15) 0.0232(15) -0.0072(12) 0.0022(11) 0.0004(11)
C23 0.0144(14) 0.0196(16) 0.0260(15) -0.0076(13) -0.0051(12) 0.0014(11)
C24 0.0176(14) 0.0152(15) 0.0191(14) -0.0051(12) -0.0044(11) 0.0013(11)
C25 0.0169(14) 0.0314(18) 0.0194(14) -0.0124(13) -0.0011(11) 0.0008(12)
Si3 0.0209(4) 0.0411(6) 0.0210(4) -0.0138(4) -0.0058(3) 0.0041(4)
Si4 0.0222(4) 0.0317(5) 0.0265(4) -0.0145(4) 0.0004(3) -0.0047(4)
C26 0.0267(17) 0.064(3) 0.0323(18) -0.0238(18) -0.0118(14) 0.0122(16)
C27 0.047(2) 0.044(2) 0.0275(18) -0.0075(16) -0.0146(16) 0.0042(17)
C28 0.0280(17) 0.059(2) 0.0236(17) -0.0181(16) -0.0054(14) 0.0014(16)
C29 0.0308(18) 0.049(2) 0.0368(19) -0.0190(17) -0.0013(15) -0.0140(16)
C30 0.0265(16) 0.0288(18) 0.0319(17) -0.0139(14) -0.0010(13) -0.0012(13)
C31 0.0369(19) 0.037(2) 0.0369(19) -0.0203(16) 0.0000(15) 0.0001(15)
C32 0.0142(14) 0.0328(18) 0.0274(16) -0.0140(14) -0.0012(12) -0.0007(12)
Si5 0.0186(4) 0.0271(5) 0.0231(4) -0.0088(4) 0.0014(3) -0.0030(3)
Si6 0.0163(4) 0.0291(5) 0.0252(4) -0.0129(4) 0.0012(3) 0.0026(3)
C33 0.0279(18) 0.0300(19) 0.048(2) -0.0054(16) -0.0006(16) 0.0010(15)
C34 0.043(2) 0.048(2) 0.0312(19) -0.0119(17) 0.0092(16) -0.0104(17)
C35 0.0351(19) 0.043(2) 0.047(2) -0.0163(18) -0.0125(17) -0.0057(16)
C36 0.0308(18) 0.0302(19) 0.043(2) -0.0184(16) 0.0016(15) 0.0044(14)
C37 0.0237(16) 0.041(2) 0.0367(18) -0.0213(16) 0.0026(14) 0.0023(14)
C38 0.0274(17) 0.046(2) 0.0334(18) -0.0164(16) -0.0088(14) 0.0115(15)
C39 0.0155(14) 0.0213(16) 0.0246(15) -0.0106(13) -0.0062(11) 0.0071(11)
Si7 0.0187(4) 0.0295(5) 0.0257(4) -0.0134(4) -0.0072(3) 0.0038(3)
Si8 0.0244(4) 0.0256(5) 0.0219(4) -0.0077(4) -0.0064(3) 0.0073(3)
C40 0.0264(16) 0.0318(18) 0.0291(17) -0.0147(14) -0.0062(13) -0.0020(13)
C41 0.0222(16) 0.046(2) 0.0362(19) -0.0199(16) -0.0071(14) 0.0020(15)
C42 0.0283(17) 0.0355(19) 0.0278(16) -0.0161(15) -0.0109(13) 0.0056(14)
C43 0.0380(19) 0.0291(19) 0.0361(19) -0.0122(15) -0.0084(15) 0.0114(15)
C44 0.045(2) 0.034(2) 0.0273(17) -0.0088(15) -0.0150(15) 0.0141(16)
C45 0.0303(17) 0.0293(18) 0.0258(16) -0.0056(14) -0.0033(13) 0.0024(14)
Si9 0.0140(4) 0.0284(5) 0.0191(4) -0.0089(3) -0.0026(3) 0.0061(3)
Si10 0.0235(4) 0.0450(6) 0.0270(5) -0.0200(4) -0.0088(4) 0.0164(4)
C46 0.050(2) 0.044(2) 0.041(2) -0.0281(18) -0.0189(17) 0.0165(18)
C47 0.0277(17) 0.057(2) 0.0224(16) -0.0180(16) -0.0048(13) 0.0115(16)
C48 0.036(2) 0.089(3) 0.044(2) -0.046(2) -0.0172(17) 0.035(2)
B2 0.0148(16) 0.038(2) 0.0196(17) -0.0053(16) -0.0023(13) 0.0072(15)
O3 0.0274(12) 0.0541(16) 0.0232(11) -0.0129(11) 0.0022(9) -0.0102(11)
C49 0.0285(18) 0.056(2) 0.0251(17) -0.0059(16) 0.0017(14) -0.0160(16)
C50 0.0205(15) 0.0286(18) 0.0275(16) -0.0058(14) 0.0013(13) -0.0009(13)
O4 0.0247(11) 0.0297(12) 0.0225(11) -0.0069(10) 0.0027(9) -0.0046(9)
C51 0.085(4) 0.082(4) 0.047(3) 0.022(2) -0.034(3) -0.041(3)
C52 0.039(2) 0.130(4) 0.063(3) -0.067(3) 0.025(2) -0.029(3)
C53 0.053(3) 0.036(2) 0.062(3) -0.006(2) 0.024(2) -0.0029(19)
C54 0.0273(18) 0.065(3) 0.041(2) -0.0199(19) -0.0048(16) -0.0030(17)
C55 0.0187(15) 0.0322(18) 0.0217(15) -0.0135(13) -0.0065(12) 0.0100(13)
C56 0.0255(16) 0.0293(18) 0.0263(16) -0.0146(14) -0.0072(13) 0.0091(13)
C57 0.0289(17) 0.0286(18) 0.0343(18) -0.0142(15) -0.0103(14) 0.0087(14)
C58 0.0329(18) 0.037(2) 0.0303(17) -0.0166(15) -0.0111(14) 0.0190(15)
C59 0.0194(15) 0.043(2) 0.0295(17) -0.0158(15) -0.0089(13) 0.0153(14)
C60 0.0203(15) 0.0346(18) 0.0234(15) -0.0121(14) -0.0052(12) 0.0081(13)
C61 0.0244(16) 0.0241(17) 0.0415(19) -0.0125(15) -0.0107(14) 0.0057(13)
C62 0.043(2) 0.041(2) 0.049(2) -0.0182(18) -0.0182(17) 0.0234(17)
C63 0.0142(14) 0.046(2) 0.0322(17) -0.0136(15) -0.0068(13) 0.0075(14)
C64 0.0144(13) 0.0176(15) 0.0193(14) -0.0043(12) -0.0014(11) 0.0018(11)
C65 0.0193(14) 0.0179(15) 0.0214(15) -0.0052(12) -0.0030(12) 0.0039(12)
C66 0.0141(14) 0.0226(16) 0.0288(16) -0.0084(13) -0.0047(12) 0.0051(12)
C67 0.0190(14) 0.0182(15) 0.0231(15) -0.0069(12) -0.0002(12) 0.0043(12)
C68 0.0199(15) 0.0222(16) 0.0176(14) -0.0058(12) -0.0012(11) 0.0032(12)
C69 0.0168(14) 0.0187(15) 0.0234(15) -0.0069(12) -0.0014(12) 0.0035(11)
C70 0.0159(14) 0.0291(17) 0.0226(15) -0.0099(13) -0.0054(12) 0.0082(12)
Si11 0.0177(4) 0.0356(5) 0.0247(4) -0.0126(4) -0.0063(3) 0.0069(4)
Si12 0.0274(5) 0.0291(5) 0.0226(4) -0.0061(4) -0.0039(4) 0.0093(4)
C71 0.0282(17) 0.038(2) 0.0315(17) -0.0169(15) -0.0078(14) 0.0025(14)
C72 0.0198(16) 0.051(2) 0.0349(18) -0.0161(17) -0.0077(14) 0.0054(15)
C73 0.0296(18) 0.048(2) 0.0293(17) -0.0165(16) -0.0100(14) 0.0067(15)
C74 0.040(2) 0.032(2) 0.0301(18) -0.0033(15) -0.0034(15) -0.0023(15)
C75 0.052(2) 0.033(2) 0.0343(19) -0.0069(16) 0.0002(17) 0.0173(17)
C76 0.042(2) 0.037(2) 0.0293(18) -0.0064(15) -0.0105(15) 0.0120(16)
C77 0.0172(14) 0.0344(18) 0.0213(15) -0.0111(14) -0.0008(12) 0.0043(13)
Si13 0.0211(4) 0.0351(5) 0.0310(5) -0.0141(4) 0.0042(4) -0.0030(4)
Si14 0.0202(4) 0.0376(5) 0.0208(4) -0.0101(4) -0.0012(3) 0.0119(4)
C78 0.0284(19) 0.065(3) 0.054(2) -0.028(2) -0.0064(17) 0.0002(18)
C79 0.0322(19) 0.034(2) 0.047(2) -0.0091(17) -0.0024(16) 0.0009(15)
C80 0.050(2) 0.047(2) 0.044(2) -0.0148(19) 0.0168(18) -0.0123(19)
C81 0.0331(19) 0.063(3) 0.0284(18) -0.0159(17) -0.0112(15) 0.0256(17)
C82 0.0355(19) 0.034(2) 0.0312(18) -0.0098(15) 0.0014(15) 0.0076(15)
C83 0.0282(17) 0.046(2) 0.0275(17) -0.0145(16) 0.0018(14) 0.0126(15)
C84 0.0159(14) 0.0309(18) 0.0208(15) -0.0116(13) -0.0006(12) 0.0022(12)
Si15 0.0278(5) 0.0299(5) 0.0264(5) -0.0121(4) 0.0019(4) -0.0025(4)
Si16 0.0218(4) 0.0357(5) 0.0200(4) -0.0101(4) -0.0046(3) 0.0050(4)
C85 0.041(2) 0.0303(19) 0.0341(19) -0.0122(16) 0.0023(15) 0.0029(15)
C86 0.040(2) 0.037(2) 0.0327(18) -0.0153(16) 0.0019(15) 0.0011(16)
C87 0.037(2) 0.052(2) 0.040(2) -0.0235(18) -0.0003(16) -0.0088(17)
C88 0.046(2) 0.037(2) 0.0295(18) -0.0052(16) -0.0140(16) 0.0049(16)
C89 0.0363(19) 0.049(2) 0.0268(17) -0.0149(16) -0.0055(15) 0.0072(16)
C90 0.0266(17) 0.055(2) 0.0344(19) -0.0136(17) -0.0119(15) 0.0115(16)

loop_
_atom_type_symbol
_atom_type_description
_atom_type_scat_dispersion_real
_atom_type_scat_dispersion_imag
_atom_type_scat_source
C C 0.0033 0.0016 'International Tables Vol C Tables 4.2.6.8 and 6.1.1.4'
H H 0.0000 0.0000 'International Tables Vol C Tables 4.2.6.8 and 6.1.1.4'
B B 0.0013 0.0007 'International Tables Vol C Tables 4.2.6.8 and 6.1.1.4'
O O 0.0106 0.0060 'International Tables Vol C Tables 4.2.6.8 and 6.1.1.4'
Si Si 0.0817 0.0704 'International Tables Vol C Tables 4.2.6.8 and 6.1.1.4'

loop_
_geom_angle_atom_site_label_1
_geom_angle_atom_site_label_2
_geom_angle_atom_site_label_3
_geom_angle
C10 Si1 C19 107.96(12)
C10 Si1 B1 113.97(13)
C19 Si1 B1 114.02(13)
C10 Si1 Si2 95.53(10)
C19 Si1 Si2 125.44(9)
B1 Si1 Si2 98.76(11)
C1 Si2 C3 108.71(15)
C1 Si2 C2 104.57(16)
C3 Si2 C2 106.25(15)
C1 Si2 Si1 115.04(11)
C3 Si2 Si1 116.58(12)
C2 Si2 Si1 104.50(11)
O1 B1 O2 112.7(3)
O1 B1 Si1 128.7(2)
O2 B1 Si1 118.6(2)
B1 O1 C4 109.1(2)
O1 C4 C7 106.9(3)
O1 C4 C6 106.2(3)
C7 C4 C6 111.0(4)
O1 C4 C5 104.5(2)
C7 C4 C5 113.7(3)
C6 C4 C5 113.8(3)
O2 C5 C9 107.0(3)
O2 C5 C8 106.0(3)
C9 C5 C8 109.3(4)
O2 C5 C4 103.6(2)
C9 C5 C4 115.8(3)
C8 C5 C4 114.2(3)
B1 O2 C5 109.9(2)
C15 C10 C11 116.8(3)
C15 C10 Si1 119.1(2)
C11 C10 Si1 123.4(2)
C12 C11 C10 120.7(3)
C12 C11 C16 116.9(3)
C10 C11 C16 122.4(3)
C13 C12 C11 121.9(3)
C12 C13 C14 117.8(3)
C12 C13 C17 121.0(3)
C14 C13 C17 121.1(3)
C13 C14 C15 122.3(3)
C14 C15 C10 120.5(3)
C14 C15 C18 117.1(3)
C10 C15 C18 122.3(2)
C20 C19 C24 116.8(2)
C20 C19 Si1 118.0(2)
C24 C19 Si1 124.4(2)
C21 C20 C19 119.9(3)
C21 C20 C25 115.8(3)
C19 C20 C25 124.1(2)
C22 C21 C20 123.1(3)
C21 C22 C23 116.6(2)
C21 C22 C32 119.5(3)
C23 C22 C32 123.8(3)
C22 C23 C24 122.9(3)
C23 C24 C19 119.8(3)
C23 C24 C39 117.2(2)
C19 C24 C39 123.0(2)
C20 C25 Si3 117.6(2)
C20 C25 Si4 106.63(19)
Si3 C25 Si4 114.28(15)
C27 Si3 C26 109.00(17)
C27 Si3 C28 104.48(16)
C26 Si3 C28 106.87(15)
C27 Si3 C25 114.10(14)
C26 Si3 C25 108.57(14)
C28 Si3 C25 113.50(15)
C30 Si4 C31 103.72(16)
C30 Si4 C29 111.85(15)
C31 Si4 C29 107.65(16)
C30 Si4 C25 108.78(14)
C31 Si4 C25 116.77(14)
C29 Si4 C25 108.09(15)
C22 C32 Si5 113.3(2)
C22 C32 Si6 113.1(2)
Si5 C32 Si6 119.62(15)
C33 Si5 C34 107.80(17)
C33 Si5 C35 108.17(18)
C34 Si5 C35 108.95(18)
C33 Si5 C32 110.21(14)
C34 Si5 C32 108.48(15)
C35 Si5 C32 113.09(15)
C36 Si6 C37 109.58(15)
C36 Si6 C38 108.07(16)
C37 Si6 C38 106.62(15)
C36 Si6 C32 107.20(15)
C37 Si6 C32 110.17(14)
C38 Si6 C32 115.12(15)
C24 C39 Si7 116.76(19)
C24 C39 Si8 109.31(19)
Si7 C39 Si8 114.27(14)
C40 Si7 C42 109.17(15)
C40 Si7 C41 107.47(15)
C42 Si7 C41 106.28(14)
C40 Si7 C39 111.52(13)
C42 Si7 C39 108.50(14)
C41 Si7 C39 113.70(14)
C45 Si8 C43 108.96(16)
C45 Si8 C44 106.63(15)
C43 Si8 C44 107.64(15)
C45 Si8 C39 108.23(13)
C43 Si8 C39 111.91(14)
C44 Si8 C39 113.27(14)
C55 Si9 C64 108.10(12)
C55 Si9 B2 114.71(14)
C64 Si9 B2 113.27(14)
C55 Si9 Si10 94.88(10)
C64 Si9 Si10 125.94(10)
B2 Si9 Si10 98.96(11)
C48 Si10 C46 104.49(18)
C48 Si10 C47 105.92(16)
C46 Si10 C47 108.51(16)
C48 Si10 Si9 103.37(12)
C46 Si10 Si9 115.97(12)
C47 Si10 Si9 117.14(12)
O4 B2 O3 112.7(3)
O4 B2 Si9 129.1(2)
O3 B2 Si9 118.1(3)
B2 O3 C49 109.6(3)
O3 C49 C51 106.3(3)
O3 C49 C52 105.9(3)
C51 C49 C52 110.1(4)
O3 C49 C50 103.8(2)
C51 C49 C50 115.1(4)
C52 C49 C50 114.7(3)
O4 C50 C54 106.4(3)
O4 C50 C53 106.8(2)
C54 C50 C53 109.6(3)
O4 C50 C49 103.7(2)
C54 C50 C49 114.4(3)
C53 C50 C49 115.2(3)
B2 O4 C50 109.6(2)
C56 C55 C60 117.0(3)
C56 C55 Si9 118.0(2)
C60 C55 Si9 124.1(2)
C57 C56 C55 120.6(3)
C57 C56 C61 116.9(3)
C55 C56 C61 122.5(3)
C58 C57 C56 122.2(3)
C59 C58 C57 117.5(3)
C59 C58 C62 121.7(3)
C57 C58 C62 120.8(3)
C58 C59 C60 122.3(3)
C59 C60 C55 120.4(3)
C59 C60 C63 117.4(3)
C55 C60 C63 122.2(3)
C65 C64 C69 117.2(2)
C65 C64 Si9 123.7(2)
C69 C64 Si9 118.4(2)
C66 C65 C64 119.9(3)
C66 C65 C70 116.6(2)
C64 C65 C70 123.5(2)
C67 C66 C65 122.9(3)
C68 C67 C66 116.9(3)
C68 C67 C77 120.1(3)
C66 C67 C77 123.0(3)
C67 C68 C69 122.7(3)
C68 C69 C64 119.8(3)
C68 C69 C84 115.8(3)
C64 C69 C84 124.2(2)
C65 C70 Si11 116.6(2)
C65 C70 Si12 109.1(2)
Si11 C70 Si12 114.59(14)
C71 Si11 C73 108.25(16)
C71 Si11 C72 107.95(15)
C73 Si11 C72 106.17(15)
C71 Si11 C70 112.17(14)
C73 Si11 C70 108.72(14)
C72 Si11 C70 113.30(15)
C74 Si12 C75 108.33(18)
C74 Si12 C76 106.62(16)
C75 Si12 C76 107.38(16)
C74 Si12 C70 108.75(14)
C75 Si12 C70 111.84(14)
C76 Si12 C70 113.67(15)
C67 C77 Si13 112.7(2)
C67 C77 Si14 113.0(2)
Si13 C77 Si14 119.80(16)
C79 Si13 C80 108.12(18)
C79 Si13 C78 108.54(18)
C80 Si13 C78 107.69(19)
C79 Si13 C77 109.47(15)
C80 Si13 C77 109.89(16)
C78 Si13 C77 113.00(16)
C82 Si14 C81 108.99(17)
C82 Si14 C83 109.59(16)
C81 Si14 C83 105.78(16)
C82 Si14 C77 107.17(15)
C81 Si14 C77 114.93(15)
C83 Si14 C77 110.31(14)
C69 C84 Si16 117.8(2)
C69 C84 Si15 107.90(19)
Si16 C84 Si15 113.55(15)
C85 Si15 C86 104.31(16)
C85 Si15 C87 110.54(17)
C86 Si15 C87 107.73(17)
C85 Si15 C84 110.08(15)
C86 Si15 C84 115.73(14)
C87 Si15 C84 108.36(15)
C88 Si16 C90 109.68(17)
C88 Si16 C89 105.11(16)
C90 Si16 C89 105.30(16)
C88 Si16 C84 112.96(14)
C90 Si16 C84 108.22(14)
C89 Si16 C84 115.24(15)

loop_
_geom_bond_atom_site_label_1
_geom_bond_atom_site_label_2
_geom_bond_distance
Si1 C10 1.917(3)
Si1 C19 1.923(3)
Si1 B1 2.049(4)
Si1 Si2 2.3897(14)
Si2 C1 1.870(4)
Si2 C3 1.873(3)
Si2 C2 1.881(3)
B1 O1 1.358(4)
B1 O2 1.364(4)
O1 C4 1.463(3)
C4 C7 1.495(5)
C4 C6 1.513(5)
C4 C5 1.555(4)
C5 O2 1.456(4)
C5 C9 1.504(5)
C5 C8 1.533(5)
C10 C15 1.412(4)
C10 C11 1.416(4)
C11 C12 1.399(4)
C11 C16 1.495(4)
C12 C13 1.377(5)
C13 C14 1.378(4)
C13 C17 1.515(4)
C14 C15 1.396(4)
C15 C18 1.513(4)
C19 C20 1.422(4)
C19 C24 1.425(4)
C20 C21 1.397(4)
C20 C25 1.514(4)
C21 C22 1.383(4)
C22 C23 1.386(4)
C22 C32 1.522(4)
C23 C24 1.402(4)
C24 C39 1.525(4)
C25 Si3 1.907(3)
C25 Si4 1.920(3)
Si3 C27 1.852(4)
Si3 C26 1.868(3)
Si3 C28 1.872(3)
Si4 C30 1.868(3)
Si4 C31 1.875(3)
Si4 C29 1.879(3)
C32 Si5 1.880(3)
C32 Si6 1.888(3)
Si5 C33 1.856(3)
Si5 C34 1.866(3)
Si5 C35 1.874(4)
Si6 C36 1.854(3)
Si6 C37 1.867(3)
Si6 C38 1.871(3)
C39 Si7 1.892(3)
C39 Si8 1.908(3)
Si7 C40 1.871(3)
Si7 C42 1.874(3)
Si7 C41 1.878(3)
Si8 C45 1.859(3)
Si8 C43 1.866(3)
Si8 C44 1.875(3)
Si9 C55 1.917(3)
Si9 C64 1.921(3)
Si9 B2 2.050(4)
Si9 Si10 2.3948(15)
Si10 C48 1.874(3)
Si10 C46 1.874(4)
Si10 C47 1.878(3)
B2 O4 1.354(4)
B2 O3 1.365(4)
O3 C49 1.461(4)
C49 C51 1.520(5)
C49 C52 1.529(5)
C49 C50 1.561(5)
C50 O4 1.468(3)
C50 C54 1.508(5)
C50 C53 1.510(5)
C55 C56 1.412(4)
C55 C60 1.413(4)
C56 C57 1.388(4)
C56 C61 1.509(4)
C57 C58 1.386(4)
C58 C59 1.375(5)
C58 C62 1.513(4)
C59 C60 1.397(4)
C60 C63 1.510(4)
C64 C65 1.420(4)
C64 C69 1.426(4)
C65 C66 1.406(4)
C65 C70 1.529(4)
C66 C67 1.387(4)
C67 C68 1.387(4)
C67 C77 1.515(4)
C68 C69 1.407(4)
C69 C84 1.521(4)
C70 Si11 1.895(3)
C70 Si12 1.905(3)
Si11 C71 1.868(3)
Si11 C73 1.869(3)
Si11 C72 1.876(3)
Si12 C74 1.857(4)
Si12 C75 1.867(3)
Si12 C76 1.871(3)
C77 Si13 1.877(3)
C77 Si14 1.889(3)
Si13 C79 1.858(4)
Si13 C80 1.859(4)
Si13 C78 1.876(4)
Si14 C82 1.862(4)
Si14 C81 1.866(3)
Si14 C83 1.867(3)
C84 Si16 1.903(3)
C84 Si15 1.915(3)
Si15 C85 1.857(3)
Si15 C86 1.877(3)
Si15 C87 1.878(4)
Si16 C88 1.851(4)
Si16 C90 1.870(3)
Si16 C89 1.882(3)

loop_
_geom_torsion_atom_site_label_1
_geom_torsion_atom_site_label_2
_geom_torsion_atom_site_label_3
_geom_torsion_atom_site_label_4
_geom_torsion
C10 Si1 Si2 C1 61.15(15)
C19 Si1 Si2 C1 -55.54(16)
B1 Si1 Si2 C1 176.49(14)
C10 Si1 Si2 C3 -169.82(15)
C19 Si1 Si2 C3 73.49(16)
B1 Si1 Si2 C3 -54.48(15)
C10 Si1 Si2 C2 -52.91(15)
C19 Si1 Si2 C2 -169.60(16)
B1 Si1 Si2 C2 62.43(15)
C10 Si1 B1 O1 -81.7(3)
C19 Si1 B1 O1 42.9(3)
Si2 Si1 B1 O1 178.2(2)
C10 Si1 B1 O2 99.3(2)
C19 Si1 B1 O2 -136.1(2)
Si2 Si1 B1 O2 -0.8(2)
O2 B1 O1 C4 0.1(3)
Si1 B1 O1 C4 -178.9(2)
B1 O1 C4 C7 118.0(3)
B1 O1 C4 C6 -123.4(3)
B1 O1 C4 C5 -2.9(3)
O1 C4 C5 O2 4.3(3)
C7 C4 C5 O2 -111.8(3)
C6 C4 C5 O2 119.7(3)
O1 C4 C5 C9 121.1(3)
C7 C4 C5 C9 4.9(5)
C6 C4 C5 C9 -123.5(4)
O1 C4 C5 C8 -110.5(3)
C7 C4 C5 C8 133.3(4)
C6 C4 C5 C8 4.9(4)
O1 B1 O2 C5 3.0(3)
Si1 B1 O2 C5 -177.9(2)
C9 C5 O2 B1 -127.3(3)
C8 C5 O2 B1 116.1(3)
C4 C5 O2 B1 -4.5(3)
C19 Si1 C10 C15 52.5(3)
B1 Si1 C10 C15 -179.7(2)
Si2 Si1 C10 C15 -77.5(2)
C19 Si1 C10 C11 -138.0(2)
B1 Si1 C10 C11 -10.2(3)
Si2 Si1 C10 C11 91.9(2)
C15 C10 C11 C12 1.1(4)
Si1 C10 C11 C12 -168.6(2)
C15 C10 C11 C16 -178.8(3)
Si1 C10 C11 C16 11.5(4)
C10 C11 C12 C13 -0.1(5)
C16 C11 C12 C13 179.8(3)
C11 C12 C13 C14 -1.3(5)
C11 C12 C13 C17 177.9(3)
C12 C13 C14 C15 1.8(5)
C17 C13 C14 C15 -177.4(3)
C13 C14 C15 C10 -0.8(5)
C13 C14 C15 C18 -179.1(3)
C11 C10 C15 C14 -0.7(4)
Si1 C10 C15 C14 169.5(2)
C11 C10 C15 C18 177.5(3)
Si1 C10 C15 C18 -12.3(4)
C10 Si1 C19 C20 49.3(3)
B1 Si1 C19 C20 -78.5(2)
Si2 Si1 C19 C20 160.08(18)
C10 Si1 C19 C24 -120.9(2)
B1 Si1 C19 C24 111.4(2)
Si2 Si1 C19 C24 -10.1(3)
C24 C19 C20 C21 9.6(4)
Si1 C19 C20 C21 -161.3(2)
C24 C19 C20 C25 -164.7(3)
Si1 C19 C20 C25 24.4(4)
C19 C20 C21 C22 -5.0(4)
C25 C20 C21 C22 169.8(3)
C20 C21 C22 C23 -2.6(4)
C20 C21 C22 C32 179.2(3)
C21 C22 C23 C24 5.3(4)
C32 C22 C23 C24 -176.6(3)
C22 C23 C24 C19 -0.4(4)
C22 C23 C24 C39 -178.8(3)
C20 C19 C24 C23 -7.0(4)
Si1 C19 C24 C23 163.2(2)
C20 C19 C24 C39 171.3(2)
Si1 C19 C24 C39 -18.5(4)
C21 C20 C25 Si3 58.4(3)
C19 C20 C25 Si3 -127.1(3)
C21 C20 C25 Si4 -71.4(3)
C19 C20 C25 Si4 103.1(3)
C20 C25 Si3 C27 20.4(3)
Si4 C25 Si3 C27 146.59(17)
C20 C25 Si3 C26 142.2(2)
Si4 C25 Si3 C26 -91.63(18)
C20 C25 Si3 C28 -99.1(2)
Si4 C25 Si3 C28 27.0(2)
C20 C25 Si4 C30 -41.4(2)
Si3 C25 Si4 C30 -173.05(14)
C20 C25 Si4 C31 75.5(2)
Si3 C25 Si4 C31 -56.2(2)
C20 C25 Si4 C29 -163.01(19)
Si3 C25 Si4 C29 65.30(19)
C21 C22 C32 Si5 -103.8(3)
C23 C22 C32 Si5 78.1(3)
C21 C22 C32 Si6 115.9(3)
C23 C22 C32 Si6 -62.2(3)
C22 C32 Si5 C33 33.1(3)
Si6 C32 Si5 C33 170.59(18)
C22 C32 Si5 C34 150.9(2)
Si6 C32 Si5 C34 -71.6(2)
C22 C32 Si5 C35 -88.1(2)
Si6 C32 Si5 C35 49.4(2)
C22 C32 Si6 C36 -47.1(3)
Si5 C32 Si6 C36 175.37(17)
C22 C32 Si6 C37 -166.2(2)
Si5 C32 Si6 C37 56.2(2)
C22 C32 Si6 C38 73.2(3)
Si5 C32 Si6 C38 -64.4(2)
C23 C24 C39 Si7 -43.4(3)
C19 C24 C39 Si7 138.3(2)
C23 C24 C39 Si8 88.2(3)
C19 C24 C39 Si8 -90.1(3)
C24 C39 Si7 C40 -33.2(2)
Si8 C39 Si7 C40 -162.56(15)
C24 C39 Si7 C42 -153.5(2)
Si8 C39 Si7 C42 77.16(18)
C24 C39 Si7 C41 88.5(2)
Si8 C39 Si7 C41 -40.9(2)
C24 C39 Si8 C45 67.4(2)
Si7 C39 Si8 C45 -159.67(15)
C24 C39 Si8 C43 -52.7(2)
Si7 C39 Si8 C43 80.25(19)
C24 C39 Si8 C44 -174.60(19)
Si7 C39 Si8 C44 -41.7(2)
C55 Si9 Si10 C48 55.33(17)
C64 Si9 Si10 C48 171.88(18)
B2 Si9 Si10 C48 -60.66(18)
C55 Si9 Si10 C46 -58.37(16)
C64 Si9 Si10 C46 58.18(17)
B2 Si9 Si10 C46 -174.36(15)
C55 Si9 Si10 C47 171.35(15)
C64 Si9 Si10 C47 -72.10(17)
B2 Si9 Si10 C47 55.36(16)
C55 Si9 B2 O4 79.4(3)
C64 Si9 B2 O4 -45.4(3)
Si10 Si9 B2 O4 179.0(3)
C55 Si9 B2 O3 -103.3(2)
C64 Si9 B2 O3 132.0(2)
Si10 Si9 B2 O3 -3.6(2)
O4 B2 O3 C49 0.8(4)
Si9 B2 O3 C49 -177.0(2)
B2 O3 C49 C51 117.0(4)
B2 O3 C49 C52 -126.0(3)
B2 O3 C49 C50 -4.8(3)
O3 C49 C50 O4 6.7(3)
C51 C49 C50 O4 -109.0(3)
C52 C49 C50 O4 121.8(3)
O3 C49 C50 C54 -108.7(3)
C51 C49 C50 C54 135.6(3)
C52 C49 C50 C54 6.3(5)
O3 C49 C50 C53 123.0(3)
C51 C49 C50 C53 7.3(4)
C52 C49 C50 C53 -122.0(4)
O3 B2 O4 C50 3.9(3)
Si9 B2 O4 C50 -178.6(2)
C54 C50 O4 B2 114.4(3)
C53 C50 O4 B2 -128.6(3)
C49 C50 O4 B2 -6.6(3)
C64 Si9 C55 C56 -55.2(3)
B2 Si9 C55 C56 177.3(2)
Si10 Si9 C55 C56 75.1(2)
C64 Si9 C55 C60 135.6(2)
B2 Si9 C55 C60 8.2(3)
Si10 Si9 C55 C60 -94.0(3)
C60 C55 C56 C57 1.6(4)
Si9 C55 C56 C57 -168.3(2)
C60 C55 C56 C61 -176.5(3)
Si9 C55 C56 C61 13.6(4)
C55 C56 C57 C58 -0.2(5)
C61 C56 C57 C58 178.1(3)
C56 C57 C58 C59 -1.5(5)
C56 C57 C58 C62 178.0(3)
C57 C58 C59 C60 1.6(5)
C62 C58 C59 C60 -177.9(3)
C58 C59 C60 C55 -0.1(5)
C58 C59 C60 C63 179.6(3)
C56 C55 C60 C59 -1.5(4)
Si9 C55 C60 C59 167.7(2)
C56 C55 C60 C63 178.8(3)
Si9 C55 C60 C63 -12.0(4)
C55 Si9 C64 C65 120.3(2)
B2 Si9 C64 C65 -111.4(3)
Si10 Si9 C64 C65 10.0(3)
C55 Si9 C64 C69 -50.2(3)
B2 Si9 C64 C69 78.0(2)
Si10 Si9 C64 C69 -160.55(18)
C69 C64 C65 C66 6.7(4)
Si9 C64 C65 C66 -164.0(2)
C69 C64 C65 C70 -172.4(3)
Si9 C64 C65 C70 16.9(4)
C64 C65 C66 C67 0.0(4)
C70 C65 C66 C67 179.1(3)
C65 C66 C67 C68 -4.7(4)
C65 C66 C67 C77 175.7(3)
C66 C67 C68 C69 2.6(4)
C77 C67 C68 C69 -177.8(3)
C67 C68 C69 C64 4.1(4)
C67 C68 C69 C84 -171.3(3)
C65 C64 C69 C68 -8.6(4)
Si9 C64 C69 C68 162.5(2)
C65 C64 C69 C84 166.4(3)
Si9 C64 C69 C84 -22.4(4)
C66 C65 C70 Si11 44.4(3)
C64 C65 C70 Si11 -136.5(2)
C66 C65 C70 Si12 -87.4(3)
C64 C65 C70 Si12 91.7(3)
C65 C70 Si11 C71 35.0(2)
Si12 C70 Si11 C71 164.22(15)
C65 C70 Si11 C73 154.7(2)
Si12 C70 Si11 C73 -76.10(19)
C65 C70 Si11 C72 -87.5(2)
Si12 C70 Si11 C72 41.7(2)
C65 C70 Si12 C74 -66.6(2)
Si11 C70 Si12 C74 160.56(16)
C65 C70 Si12 C75 53.0(2)
Si11 C70 Si12 C75 -79.8(2)
C65 C70 Si12 C76 174.79(19)
Si11 C70 Si12 C76 42.0(2)
C68 C67 C77 Si13 107.5(3)
C66 C67 C77 Si13 -73.0(3)
C68 C67 C77 Si14 -112.8(3)
C66 C67 C77 Si14 66.7(3)
C67 C77 Si13 C79 -39.5(3)
Si14 C77 Si13 C79 -176.14(18)
C67 C77 Si13 C80 -158.1(2)
Si14 C77 Si13 C80 65.3(2)
C67 C77 Si13 C78 81.6(2)
Si14 C77 Si13 C78 -55.0(2)
C67 C77 Si14 C82 48.7(3)
Si13 C77 Si14 C82 -174.73(17)
C67 C77 Si14 C81 -72.6(3)
Si13 C77 Si14 C81 64.0(2)
C67 C77 Si14 C83 168.0(2)
Si13 C77 Si14 C83 -55.5(2)
C68 C69 C84 Si16 -59.4(3)
C64 C69 C84 Si16 125.4(3)
C68 C69 C84 Si15 70.7(3)
C64 C69 C84 Si15 -104.5(3)
C69 C84 Si15 C85 41.5(2)
Si16 C84 Si15 C85 173.96(15)
C69 C84 Si15 C86 -76.4(2)
Si16 C84 Si15 C86 56.0(2)
C69 C84 Si15 C87 162.5(2)
Si16 C84 Si15 C87 -65.05(19)
C69 C84 Si16 C88 -24.0(3)
Si15 C84 Si16 C88 -151.50(16)
C69 C84 Si16 C90 -145.7(2)
Si15 C84 Si16 C90 86.87(19)
C69 C84 Si16 C89 96.8(2)
Si15 C84 Si16 C89 -30.7(2)
